data_7241093
loop_
_publ_author_name
'Sosa-Rivadeneyra, Martha Virginia'
'Perumal, Venkatesan'
'Flores-Manuel, Fermin'
'Bern\`es, Sylvain'
'H\"opfl, Herbert'
'Ceron, Margarita'
'Thamotharan, Subbiah'
'Percino, M. Judith'

_publ_section_title
;
 Quantitative analysis of intermolecular interactions in cocrystals and a
 pair of polymorphous cocrystal hydrates from
 1,4-dihydroquinoxaline-2,3-dione and 1H-benzo[d]imidazol-2(3H)-one with
 2,5-dihydroxy-1,4-benzoquinones: A combined X-ray structure and
 theoretical analysis
;
_journal_name_full CrystEngComm
_journal_paper_doi 10.1039/D0CE01056A
_journal_year 2020
_chemical_formula_moiety 'C6 H2 Cl2 O4, 2(C8 H6 N2 O2)'
_chemical_formula_sum 'C22 H14 Cl2 N4 O8'
_chemical_formula_weight 533.27
_space_group_crystal_system triclinic
_space_group_IT_number 2
_space_group_name_Hall '-P 1'
_space_group_name_H-M_alt 'P -1'
_atom_sites_solution_hydrogens mixed
_atom_sites_solution_primary dual
_atom_sites_solution_secondary difmap
_audit_creation_date 2020-07-14
_audit_creation_method SHELXL-2018/3
_audit_update_record
;
2020-07-14 deposited with the CCDC.	2020-08-21 downloaded from the CCDC.
;
_cell_angle_alpha 65.883(8)
_cell_angle_beta 86.445(9)
_cell_angle_gamma 78.351(8)
_cell_formula_units_Z 1
_cell_length_a 4.7921(5)
_cell_length_b 11.1245(12)
_cell_length_c 11.2988(13)
_cell_measurement_reflns_used 12065
_cell_measurement_temperature 295(1)
_cell_measurement_theta_max 27.85
_cell_measurement_theta_min 2.66
_cell_volume 538.29(11)
_computing_cell_refinement 'X-AREA 1.86'
_computing_data_collection 'X-AREA 1.86 (Stoe & Cie, 2018)'
_computing_data_reduction 'X-AREA 1.86'
_computing_molecular_graphics 'XP in SHELXTL-Plus (Sheldrick, 2008) and Mercury (Macrae et al., 2008)'
_computing_publication_material 'PublCif (Westrip, 2010)'
_computing_structure_refinement 'SHELXL-2018/3 (Sheldrick, 2018)'
_computing_structure_solution 'SHELXT-2018/2 (Sheldrick, 2015a)'
_diffrn_ambient_environment air
_diffrn_ambient_temperature 295(1)
_diffrn_detector 'Reverse-biased silicon diode array'
_diffrn_detector_area_resol_mean 5.81
_diffrn_detector_type 'Dectris Pilatus 100K R'
_diffrn_measured_fraction_theta_full 0.998
_diffrn_measured_fraction_theta_max 0.999
_diffrn_measurement_details
;
1157 frames, 50 s/frame, 1 deg./frame, detector distance = 40 mm
;
_diffrn_measurement_device 'Eulerian four-circle diffractometer'
_diffrn_measurement_device_type 'Stoe Stadivari'
_diffrn_measurement_method '\w scans'
_diffrn_measurement_specimen_support Mitegen
_diffrn_radiation_collimation '0.6 mm diameter'
_diffrn_radiation_monochromator 'Graded multilayer mirror'
_diffrn_radiation_polarisn_norm -90
_diffrn_radiation_probe x-ray
_diffrn_radiation_type AgK\a
_diffrn_radiation_wavelength 0.56083
_diffrn_reflns_av_R_equivalents 0.0415
_diffrn_reflns_av_unetI/netI 0.0376
_diffrn_reflns_Laue_measured_fraction_full 0.998
_diffrn_reflns_Laue_measured_fraction_max 0.999
_diffrn_reflns_limit_h_max 6
_diffrn_reflns_limit_h_min -6
_diffrn_reflns_limit_k_max 15
_diffrn_reflns_limit_k_min -15
_diffrn_reflns_limit_l_max 15
_diffrn_reflns_limit_l_min -15
_diffrn_reflns_number 15290
_diffrn_reflns_point_group_measured_fraction_full 0.998
_diffrn_reflns_point_group_measured_fraction_max 0.999
_diffrn_reflns_theta_full 19.664
_diffrn_reflns_theta_max 22.499
_diffrn_reflns_theta_min 2.659
_diffrn_source 'Sealed X-ray tube'
_diffrn_source_current 0.55
_diffrn_source_power 0.03575
_diffrn_source_type 'Axo Astix-f Microfocus source'
_diffrn_source_voltage 65
_exptl_absorpt_coefficient_mu 0.194
_exptl_absorpt_correction_T_max 1.0000
_exptl_absorpt_correction_T_min 0.6536
_exptl_absorpt_correction_type multi-scan
_exptl_absorpt_process_details 'X-AREA 1.86 (Stoe & Cie, 2018)'
_exptl_crystal_colour yellow
_exptl_crystal_density_diffrn 1.645
_exptl_crystal_description plate
_exptl_crystal_F_000 272
_exptl_crystal_recrystallization_method
;
Re-cristallisation from solvent: Acetonitrile
;
_exptl_crystal_size_max 0.398
_exptl_crystal_size_mid 0.146
_exptl_crystal_size_min 0.062
_refine_diff_density_max 0.306
_refine_diff_density_min -0.299
_refine_diff_density_rms 0.045
_refine_ls_extinction_method none
_refine_ls_goodness_of_fit_ref 0.894
_refine_ls_hydrogen_treatment mixed
_refine_ls_matrix_type full
_refine_ls_number_constraints 0
_refine_ls_number_parameters 172
_refine_ls_number_reflns 2879
_refine_ls_number_restraints 0
_refine_ls_restrained_S_all 0.894
_refine_ls_R_factor_all 0.0553
_refine_ls_R_factor_gt 0.0351
_refine_ls_shift/su_max 0.001
_refine_ls_shift/su_mean 0.000
_refine_ls_structure_factor_coef Fsqd
_refine_ls_weighting_details 'w=1/[\s^2^(Fo^2^)+(0.0518P)^2^] where P=(Fo^2^+2Fc^2^)/3'
_refine_ls_weighting_scheme calc
_refine_ls_wR_factor_gt 0.0852
_refine_ls_wR_factor_ref 0.0910
_reflns_Friedel_coverage 0.000
_reflns_number_gt 1984
_reflns_number_total 2879
_reflns_threshold_expression 'I > 2\s(I)'
_cod_data_source_file d0ce01056a2.cif
_cod_data_source_block I
_cod_database_code 7241093
_shelx_shelxl_version_number 2018/3
_shelx_estimated_absorpt_t_min 0.927
_shelx_estimated_absorpt_t_max 0.988

loop_
_space_group_symop_operation_xyz
'x, y, z'
'-x, -y, -z'

loop_
_atom_site_label
_atom_site_type_symbol
_atom_site_fract_x
_atom_site_fract_y
_atom_site_fract_z
_atom_site_U_iso_or_equiv
_atom_site_adp_type
_atom_site_occupancy
_atom_site_site_symmetry_order
_atom_site_calc_flag
_atom_site_refinement_flags_posn
_atom_site_refinement_flags_adp
_atom_site_refinement_flags_occupancy
_atom_site_disorder_assembly
_atom_site_disorder_group
Cl1 Cl 0.52859(8) 0.37846(5) 0.87525(4) 0.04315(13) Uani 1 1 d . . . . .
O1 O 0.3204(2) 0.41633(10) 0.43342(12) 0.0404(3) Uani 1 1 d . . . . .
O2 O 0.3204(2) 0.17092(11) 0.43399(11) 0.0382(3) Uani 1 1 d . . . . .
N1 N 0.6917(3) 0.32450(12) 0.57831(13) 0.0319(3) Uani 1 1 d . . . . .
N2 N 0.6841(3) 0.07859(13) 0.58278(14) 0.0345(3) Uani 1 1 d . . . . .
C1 C 0.4949(3) 0.31902(14) 0.50219(15) 0.0306(3) Uani 1 1 d . . . . .
C2 C 0.4932(3) 0.18215(14) 0.50370(15) 0.0309(3) Uani 1 1 d . . . . .
C3 C 0.8714(3) 0.08705(15) 0.66750(15) 0.0318(3) Uani 1 1 d . . . . .
C4 C 1.0508(4) -0.02603(16) 0.75312(18) 0.0422(4) Uani 1 1 d . . . . .
H4 H 1.050735 -0.110088 0.754274 0.051 Uiso 1 1 calc R U . . .
C5 C 1.2290(4) -0.01275(18) 0.83635(19) 0.0467(4) Uani 1 1 d . . . . .
H5 H 1.345888 -0.088584 0.895234 0.056 Uiso 1 1 calc R U . . .
C6 C 1.2356(4) 0.11281(18) 0.83317(18) 0.0440(4) Uani 1 1 d . . . . .
H6 H 1.358116 0.120709 0.889151 0.053 Uiso 1 1 calc R U . . .
C7 C 1.0610(3) 0.22567(16) 0.74727(17) 0.0360(3) Uani 1 1 d . . . . .
H7 H 1.066973 0.309761 0.744674 0.043 Uiso 1 1 calc R U . . .
C8 C 0.8762(3) 0.21357(14) 0.66456(15) 0.0299(3) Uani 1 1 d . . . . .
O4 O 0.0737(3) 0.61396(14) 0.73596(12) 0.0476(3) Uani 1 1 d . . . . .
O3 O 0.3739(3) 0.29037(13) 1.15084(13) 0.0556(4) Uani 1 1 d . . . . .
C11 C 0.0478(3) 0.55541(16) 0.86264(15) 0.0336(3) Uani 1 1 d . . . . .
C10 C 0.2385(3) 0.44921(15) 0.93915(16) 0.0320(3) Uani 1 1 d . . . . .
C9 C 0.2069(3) 0.38654(16) 1.07880(16) 0.0346(3) Uani 1 1 d . . . . .
H1N H 0.701(4) 0.407(2) 0.5737(18) 0.052 Uiso 1 1 d . U . . .
H2N H 0.679(4) -0.002(2) 0.5824(18) 0.052 Uiso 1 1 d . U . . .
H4O H -0.071(4) 0.665(2) 0.704(2) 0.052 Uiso 1 1 d . U . . .

loop_
_atom_site_aniso_label
_atom_site_aniso_U_11
_atom_site_aniso_U_22
_atom_site_aniso_U_33
_atom_site_aniso_U_23
_atom_site_aniso_U_13
_atom_site_aniso_U_12
Cl1 0.03594(19) 0.0499(3) 0.0487(3) -0.0279(2) 0.00365(17) -0.00311(17)
O1 0.0484(6) 0.0239(5) 0.0464(7) -0.0118(5) -0.0158(5) -0.0018(5)
O2 0.0489(6) 0.0282(6) 0.0400(7) -0.0150(5) -0.0128(5) -0.0063(5)
N1 0.0383(6) 0.0204(6) 0.0378(7) -0.0118(6) -0.0063(6) -0.0051(5)
N2 0.0425(7) 0.0213(6) 0.0418(8) -0.0143(6) -0.0081(6) -0.0046(5)
C1 0.0377(7) 0.0233(7) 0.0316(8) -0.0109(6) -0.0007(6) -0.0075(6)
C2 0.0390(7) 0.0244(7) 0.0303(8) -0.0115(6) -0.0016(6) -0.0072(6)
C3 0.0356(7) 0.0255(7) 0.0346(8) -0.0123(6) -0.0024(6) -0.0057(6)
C4 0.0490(9) 0.0247(8) 0.0486(11) -0.0115(7) -0.0094(8) -0.0020(7)
C5 0.0487(9) 0.0338(9) 0.0495(11) -0.0108(8) -0.0168(8) 0.0016(7)
C6 0.0444(8) 0.0434(10) 0.0456(10) -0.0197(8) -0.0118(8) -0.0039(7)
C7 0.0368(7) 0.0332(8) 0.0430(10) -0.0199(7) -0.0035(7) -0.0062(6)
C8 0.0321(6) 0.0247(7) 0.0326(8) -0.0118(6) -0.0003(6) -0.0044(6)
O4 0.0393(6) 0.0619(9) 0.0311(7) -0.0122(6) -0.0034(5) 0.0002(6)
O3 0.0532(7) 0.0490(8) 0.0424(8) -0.0066(6) -0.0034(6) 0.0137(6)
C11 0.0322(7) 0.0388(9) 0.0320(9) -0.0157(7) -0.0008(6) -0.0086(6)
C10 0.0287(6) 0.0340(8) 0.0372(9) -0.0183(7) 0.0011(6) -0.0066(6)
C9 0.0331(7) 0.0326(8) 0.0375(9) -0.0139(7) -0.0033(6) -0.0044(6)

loop_
_atom_type_symbol
_atom_type_description
_atom_type_scat_dispersion_real
_atom_type_scat_dispersion_imag
_atom_type_scat_source
C C 0.0015 0.0009 'International Tables Vol C Tables 4.2.6.8 and 6.1.1.4'
H H 0.0000 0.0000 'International Tables Vol C Tables 4.2.6.8 and 6.1.1.4'
N N 0.0030 0.0019 'International Tables Vol C Tables 4.2.6.8 and 6.1.1.4'
O O 0.0056 0.0036 'International Tables Vol C Tables 4.2.6.8 and 6.1.1.4'
Cl Cl 0.0998 0.0984 'International Tables Vol C Tables 4.2.6.8 and 6.1.1.4'

loop_
_exptl_crystal_face_index_h
_exptl_crystal_face_index_k
_exptl_crystal_face_index_l
_exptl_crystal_face_perp_dist
3 -1 -7 0.0430
-4 1 8 0.0190
-4 1 0 0.1350
-2 1 -8 0.1930
3 -1 6 0.2050
1 10 4 0.0760
-1 -11 -4 0.0700

loop_
_geom_angle_atom_site_label_1
_geom_angle_atom_site_label_2
_geom_angle_atom_site_label_3
_geom_angle
_geom_angle_site_symmetry_1
_geom_angle_site_symmetry_3
_geom_angle_publ_flag
C1 N1 C8 124.87(13) . . ?
C1 N1 H1N 116.8(12) . . ?
C8 N1 H1N 118.3(12) . . ?
C2 N2 C3 124.71(13) . . ?
C2 N2 H2N 115.5(12) . . ?
C3 N2 H2N 119.7(12) . . ?
O1 C1 N1 124.18(13) . . ?
O1 C1 C2 119.27(13) . . ?
N1 C1 C2 116.55(13) . . ?
O2 C2 N2 123.48(13) . . ?
O2 C2 C1 119.65(13) . . ?
N2 C2 C1 116.87(13) . . ?
C4 C3 N2 121.70(14) . . ?
C4 C3 C8 120.00(15) . . ?
N2 C3 C8 118.31(13) . . ?
C5 C4 C3 119.52(15) . . ?
C5 C4 H4 120.2 . . ?
C3 C4 H4 120.2 . . ?
C4 C5 C6 120.64(16) . . ?
C4 C5 H5 119.7 . . ?
C6 C5 H5 119.7 . . ?
C7 C6 C5 120.16(16) . . ?
C7 C6 H6 119.9 . . ?
C5 C6 H6 119.9 . . ?
C6 C7 C8 119.85(15) . . ?
C6 C7 H7 120.1 . . ?
C8 C7 H7 120.1 . . ?
C7 C8 N1 121.77(13) . . ?
C7 C8 C3 119.81(14) . . ?
N1 C8 C3 118.42(13) . . ?
C11 O4 H4O 110.0(15) . . ?
O4 C11 C10 122.69(14) . . ?
O4 C11 C9 117.25(14) . 2_567 ?
C10 C11 C9 120.06(14) . 2_567 ?
C11 C10 C9 121.82(13) . . ?
C11 C10 Cl1 121.30(12) . . ?
C9 C10 Cl1 116.87(11) . . ?
O3 C9 C10 123.69(14) . . ?
O3 C9 C11 118.19(15) . 2_567 ?
C10 C9 C11 118.12(13) . 2_567 ?

loop_
_geom_bond_atom_site_label_1
_geom_bond_atom_site_label_2
_geom_bond_distance
_geom_bond_site_symmetry_2
_geom_bond_publ_flag
Cl1 C10 1.7237(14) . ?
O1 C1 1.2256(18) . ?
O2 C2 1.2349(18) . ?
N1 C1 1.3415(19) . ?
N1 C8 1.3920(19) . ?
N1 H1N 0.91(2) . ?
N2 C2 1.3405(19) . ?
N2 C3 1.395(2) . ?
N2 H2N 0.90(2) . ?
C1 C2 1.517(2) . ?
C3 C4 1.389(2) . ?
C3 C8 1.399(2) . ?
C4 C5 1.378(2) . ?
C4 H4 0.9300 . ?
C5 C6 1.389(2) . ?
C5 H5 0.9300 . ?
C6 C7 1.378(2) . ?
C6 H6 0.9300 . ?
C7 C8 1.389(2) . ?
C7 H7 0.9300 . ?
O4 C11 1.3180(19) . ?
O4 H4O 0.80(2) . ?
O3 C9 1.2128(18) . ?
C11 C10 1.344(2) . ?
C11 C9 1.508(2) 2_567 ?
C10 C9 1.454(2) . ?

loop_
_geom_hbond_atom_site_label_D
_geom_hbond_atom_site_label_H
_geom_hbond_atom_site_label_A
_geom_hbond_distance_DH
_geom_hbond_distance_HA
_geom_hbond_distance_DA
_geom_hbond_angle_DHA
_geom_hbond_site_symmetry_A
_geom_hbond_publ_flag
N1 H1N O1 0.91(2) 1.91(2) 2.8203(16) 174.1(17) 2_666 yes
N2 H2N O2 0.90(2) 1.96(2) 2.8628(17) 175.0(18) 2_656 yes
O4 H4O O1 0.80(2) 2.54(2) 2.9284(17) 111.6(18) 2_566 yes
O4 H4O O2 0.80(2) 2.05(2) 2.8017(17) 156(2) 2_566 yes
O4 H4O O3 0.80(2) 2.27(2) 2.6867(18) 113.4(18) 2_567 yes
N1 H1N O1 0.91(2) 1.91(2) 2.8203(16) 174.1(17) 2_666 yes
N2 H2N O2 0.90(2) 1.96(2) 2.8628(17) 175.0(18) 2_656 yes
O4 H4O O1 0.80(2) 2.54(2) 2.9284(17) 111.6(18) 2_566 yes
O4 H4O O2 0.80(2) 2.05(2) 2.8017(17) 156(2) 2_566 yes
O4 H4O O3 0.80(2) 2.27(2) 2.6867(18) 113.4(18) 2_567 yes

loop_
_geom_torsion_atom_site_label_1
_geom_torsion_atom_site_label_2
_geom_torsion_atom_site_label_3
_geom_torsion_atom_site_label_4
_geom_torsion
_geom_torsion_site_symmetry_1
_geom_torsion_site_symmetry_2
_geom_torsion_site_symmetry_3
_geom_torsion_site_symmetry_4
_geom_torsion_publ_flag
C8 N1 C1 O1 174.64(15) . . . . ?
C8 N1 C1 C2 -5.2(2) . . . . ?
C3 N2 C2 O2 -176.45(15) . . . . ?
C3 N2 C2 C1 3.5(2) . . . . ?
O1 C1 C2 O2 1.4(2) . . . . ?
N1 C1 C2 O2 -178.74(14) . . . . ?
O1 C1 C2 N2 -178.52(14) . . . . ?
N1 C1 C2 N2 1.3(2) . . . . ?
C2 N2 C3 C4 175.59(15) . . . . ?
C2 N2 C3 C8 -4.5(2) . . . . ?
N2 C3 C4 C5 -178.98(16) . . . . ?
C8 C3 C4 C5 1.2(3) . . . . ?
C3 C4 C5 C6 -1.6(3) . . . . ?
C4 C5 C6 C7 0.7(3) . . . . ?
C5 C6 C7 C8 0.6(3) . . . . ?
C6 C7 C8 N1 178.55(15) . . . . ?
C6 C7 C8 C3 -1.0(2) . . . . ?
C1 N1 C8 C7 -175.28(14) . . . . ?
C1 N1 C8 C3 4.3(2) . . . . ?
C4 C3 C8 C7 0.1(2) . . . . ?
N2 C3 C8 C7 -179.74(14) . . . . ?
C4 C3 C8 N1 -179.44(14) . . . . ?
N2 C3 C8 N1 0.7(2) . . . . ?
O4 C11 C10 C9 179.66(15) . . . . ?
C9 C11 C10 C9 0.4(2) 2_567 . . . ?
O4 C11 C10 Cl1 -1.9(2) . . . . ?
C9 C11 C10 Cl1 178.83(11) 2_567 . . . ?
C11 C10 C9 O3 179.72(16) . . . . ?
Cl1 C10 C9 O3 1.2(2) . . . . ?
C11 C10 C9 C11 -0.4(2) . . . 2_567 ?
Cl1 C10 C9 C11 -178.89(11) . . . 2_567 ?
